data_4125931
loop_
_publ_author_name
'Thapa, Surendra'
'Basnet, Prakash'
'Giri, Ramesh'

_publ_section_title
;
 Copper-Catalyzed Dicarbofunctionalization of Unactivated Olefins by
 Tandem Cyclization/Cross-Coupling.
;
_journal_issue 16
_journal_name_full 'Journal of the American Chemical Society'
_journal_page_first 5700
_journal_page_last 5703
_journal_paper_doi 10.1021/jacs.7b01922
_journal_volume 139
_journal_year 2017
_chemical_formula_sum 'C18 H16 Cl F3 O'
_chemical_formula_weight 340.76
_chemical_name_common ST-6-181
_space_group_crystal_system monoclinic
_space_group_IT_number 14
_space_group_name_Hall '-P 2ybc'
_space_group_name_H-M_alt 'P 1 21/c 1'
_symmetry_space_group_name_Hall '-P 2ybc'
_symmetry_space_group_name_H-M 'P 1 21/c 1'
_atom_sites_solution_hydrogens geom
_cell_angle_alpha 90
_cell_angle_beta 101.5480(10)
_cell_angle_gamma 90
_cell_formula_units_Z 4
_cell_length_a 10.8569(3)
_cell_length_b 7.6285(2)
_cell_length_c 19.3401(5)
_cell_measurement_reflns_used 9996
_cell_measurement_temperature 100.(2)
_cell_measurement_theta_max 29.5261
_cell_measurement_theta_min 2.5768
_cell_volume 1569.36(7)
_computing_cell_refinement 'SAINT V8.37A (Bruker AXS Inc., 2015)'
_computing_data_collection 'Bruker Instrument Service v2014.5.0.0'
_computing_data_reduction 'SAINT V8.37A (Bruker AXS Inc., 2015)'
_computing_structure_refinement 'SHELXL-2014/7 (Sheldrick, 2014)'
_computing_structure_solution 'XT, VERSION 2014/5'
_diffrn_ambient_temperature 100.(2)
_diffrn_detector_area_resol_mean 8.3333
_diffrn_measured_fraction_theta_full 0.998
_diffrn_measured_fraction_theta_max 0.998
_diffrn_measurement_device_type 'Bruker Kappa APEXII CCD'
_diffrn_measurement_method '\w scans'
_diffrn_radiation_monochromator graphite
_diffrn_radiation_type 'Mo K\a'
_diffrn_radiation_wavelength 0.71073
_diffrn_reflns_av_R_equivalents 0.0265
_diffrn_reflns_av_unetI/netI 0.0172
_diffrn_reflns_limit_h_max 15
_diffrn_reflns_limit_h_min -15
_diffrn_reflns_limit_k_max 10
_diffrn_reflns_limit_k_min -10
_diffrn_reflns_limit_l_max 25
_diffrn_reflns_limit_l_min -26
_diffrn_reflns_number 29172
_diffrn_reflns_theta_full 29.60
_diffrn_reflns_theta_max 29.60
_diffrn_reflns_theta_min 1.91
_diffrn_source 'fine-focus tube'
_exptl_absorpt_coefficient_mu 0.276
_exptl_absorpt_correction_T_max 0.94
_exptl_absorpt_correction_T_min 0.91
_exptl_absorpt_correction_type multi-scan
_exptl_absorpt_process_details
;
SADABS V2016/2 - Bruker AXS area detector scaling and absorption correction
;
_exptl_crystal_colour colourless
_exptl_crystal_density_diffrn 1.442
_exptl_crystal_density_method 'not measured'
_exptl_crystal_description plate
_exptl_crystal_F_000 704
_exptl_crystal_size_max 0.628
_exptl_crystal_size_mid 0.345
_exptl_crystal_size_min 0.240
_refine_diff_density_max 0.761
_refine_diff_density_min -0.484
_refine_ls_extinction_method none
_refine_ls_goodness_of_fit_ref 1.063
_refine_ls_hydrogen_treatment constr
_refine_ls_matrix_type full
_refine_ls_number_parameters 218
_refine_ls_number_reflns 4398
_refine_ls_number_restraints 0
_refine_ls_restrained_S_all 1.063
_refine_ls_R_factor_all 0.0567
_refine_ls_R_factor_gt 0.0499
_refine_ls_shift/su_max 0.001
_refine_ls_shift/su_mean 0.000
_refine_ls_structure_factor_coef Fsqd
_refine_ls_weighting_details 'w=1/[\s^2^(Fo^2^)+(0.0522P)^2^+1.5386P] where P=(Fo^2^+2Fc^2^)/3'
_refine_ls_weighting_scheme calc
_refine_ls_wR_factor_gt 0.1230
_refine_ls_wR_factor_ref 0.1276
_reflns_number_gt 3881
_reflns_number_total 4398
_reflns_threshold_expression 'I > 2\s(I)'
_cod_data_source_file ja7b01922_si_002.cif
_cod_data_source_block rgST6_181
_cod_depositor_comments
;
The following automatic conversions were performed:

'_exptl_absorpt_correction_type' value 'Multi-Scan' changed to
'multi-scan' according to
/home/data/users/saulius/crontab/automatic-downloads/rss-feeds/ACS/lib/dictionaries/cif_core.dic
dictionary named 'cif_core.dic' version 2.4.2 from 2011-04-26.

Automatic conversion script
Id: cif_fix_values 4973 2017-02-22 13:04:09Z antanas 

 Adding full bibliography for 4125931.cif.
;
_cod_database_code 4125931

loop_
_space_group_symop_operation_xyz
'x, y, z'
'-x, y+1/2, -z+1/2'
'-x, -y, -z'
'x, -y-1/2, z-1/2'

loop_
_atom_site_type_symbol
_atom_site_label
_atom_site_fract_x
_atom_site_fract_y
_atom_site_fract_z
_atom_site_U_iso_or_equiv
_atom_site_adp_type
_atom_site_calc_flag
_atom_site_refinement_flags_adp
_atom_site_refinement_flags_occupancy
_atom_site_refinement_flags_posn
_atom_site_occupancy
_atom_site_disorder_assembly
_atom_site_disorder_group
Cl Cl1 0.63282(4) 0.82297(5) 0.48336(2) 0.02818(12) Uani d . . . 1.0 . .
O O1 0.42928(11) 0.98889(16) 0.31666(8) 0.0323(3) Uani d . . . 1.0 . .
C C1 0.15869(16) 1.2418(2) 0.31810(10) 0.0276(4) Uani d . . . 1.0 . .
H H1 0.1591 1.2275 0.3669 0.033 Uiso calc U . R 1.0 . .
C C2 0.08942(16) 1.3785(2) 0.28026(12) 0.0331(4) Uani d . . . 1.0 . .
H H2 0.0422 1.4557 0.3034 0.04 Uiso calc U . R 1.0 . .
C C3 0.08968(17) 1.4009(3) 0.20985(12) 0.0344(4) Uani d . . . 1.0 . .
H H3 0.0431 1.4942 0.1845 0.041 Uiso calc U . R 1.0 . .
C C4 0.15785(17) 1.2875(3) 0.17542(11) 0.0309(4) Uani d . . . 1.0 . .
H H4 0.1584 1.3035 0.1268 0.037 Uiso calc U . R 1.0 . .
C C5 0.22513(16) 1.1509(2) 0.21267(10) 0.0256(3) Uani d . . . 1.0 . .
H H5 0.2706 1.0725 0.189 0.031 Uiso calc U . R 1.0 . .
C C6 0.22687(14) 1.1272(2) 0.28410(9) 0.0222(3) Uani d . . . 1.0 . .
C C7 0.30019(15) 0.9784(2) 0.32432(9) 0.0233(3) Uani d . . . 1.0 . .
H H7 0.2967 0.9891 0.3754 0.028 Uiso calc U . R 1.0 . .
C C8 0.25611(15) 0.7950(2) 0.29840(9) 0.0230(3) Uani d . . . 1.0 . .
H H8A 0.2212 0.7947 0.247 0.028 Uiso calc U . R 1.0 . .
H H8B 0.1918 0.7498 0.3236 0.028 Uiso calc U . R 1.0 . .
C C9 0.37754(15) 0.6869(2) 0.31610(8) 0.0208(3) Uani d . . . 1.0 . .
H H9 0.3728 0.5841 0.2836 0.025 Uiso calc U . R 1.0 . .
C C10 0.47270(16) 0.8197(2) 0.30033(9) 0.0237(3) Uani d . . . 1.0 . .
H H10A 0.5568 0.7956 0.3296 0.028 Uiso calc U . R 1.0 . .
H H10B 0.4787 0.8137 0.25 0.028 Uiso calc U . R 1.0 . .
C C11 0.40359(15) 0.6252(2) 0.39369(8) 0.0218(3) Uani d . . . 1.0 . .
H H11A 0.4034 0.7282 0.4248 0.026 Uiso calc U . R 1.0 . .
H H11B 0.335 0.546 0.4009 0.026 Uiso calc U . R 1.0 . .
C C12 0.52759(14) 0.5307(2) 0.41473(8) 0.0183(3) Uani d . . . 1.0 . .
C C13 0.63605(15) 0.6079(2) 0.45365(8) 0.0199(3) Uani d . . . 1.0 . .
C C14 0.74899(15) 0.5185(2) 0.47096(8) 0.0216(3) Uani d . . . 1.0 . .
H H14 0.8214 0.5744 0.4976 0.026 Uiso calc U . R 1.0 . .
C C15 0.75505(15) 0.3459(2) 0.44880(8) 0.0216(3) Uani d . . . 1.0 . .
C C16 0.64913(15) 0.2640(2) 0.40990(8) 0.0212(3) Uani d . . . 1.0 . .
H H16 0.6533 0.1462 0.3947 0.025 Uiso calc U . R 1.0 . .
C C17 0.53730(15) 0.3570(2) 0.39364(8) 0.0199(3) Uani d . . . 1.0 . .
H H17 0.4649 0.3006 0.3673 0.024 Uiso calc U . R 1.0 . .
C C18 0.87727(17) 0.2499(3) 0.46773(11) 0.0321(4) Uani d . . . 1.0 . .
F F1 0.8841(10) 0.1207(13) 0.4295(10) 0.0812(11) Uani d . P . 0.191(2) A 1
F F2 0.8761(8) 0.1569(15) 0.5321(4) 0.0676(7) Uani d . P . 0.191(2) A 1
F F3 0.9701(7) 0.3231(14) 0.4775(6) 0.0665(7) Uani d . P . 0.191(2) A 1
F F1A 0.8677(2) 0.0794(3) 0.4613(2) 0.0812(11) Uani d . P . 0.809(2) A 2
F F2A 0.94223(19) 0.2930(3) 0.53121(10) 0.0676(7) Uani d . P . 0.809(2) A 2
F F3A 0.95768(17) 0.3008(3) 0.42639(13) 0.0665(7) Uani d . P . 0.809(2) A 2

loop_
_atom_site_aniso_label
_atom_site_aniso_U_11
_atom_site_aniso_U_22
_atom_site_aniso_U_33
_atom_site_aniso_U_12
_atom_site_aniso_U_13
_atom_site_aniso_U_23
Cl1 0.0370(2) 0.01991(19) 0.0272(2) -0.00486(15) 0.00532(16) -0.00548(14)
O1 0.0160(5) 0.0209(6) 0.0565(9) -0.0014(4) -0.0010(5) -0.0012(6)
C1 0.0202(7) 0.0245(8) 0.0390(9) -0.0029(6) 0.0081(7) -0.0076(7)
C2 0.0188(8) 0.0227(8) 0.0588(12) 0.0012(6) 0.0099(8) -0.0087(8)
C3 0.0208(8) 0.0245(8) 0.0559(12) 0.0042(7) 0.0027(8) 0.0047(8)
C4 0.0237(8) 0.0293(9) 0.0383(10) 0.0004(7) 0.0027(7) 0.0044(7)
C5 0.0203(7) 0.0229(7) 0.0337(9) 0.0011(6) 0.0058(6) -0.0011(6)
C6 0.0158(7) 0.0182(7) 0.0322(8) -0.0023(5) 0.0042(6) -0.0030(6)
C7 0.0202(7) 0.0210(7) 0.0273(8) -0.0011(6) 0.0013(6) -0.0039(6)
C8 0.0182(7) 0.0195(7) 0.0293(8) -0.0018(6) 0.0003(6) -0.0015(6)
C9 0.0205(7) 0.0201(7) 0.0212(7) 0.0006(6) 0.0025(6) -0.0013(6)
C10 0.0229(7) 0.0261(8) 0.0228(7) 0.0024(6) 0.0062(6) 0.0041(6)
C11 0.0198(7) 0.0235(7) 0.0232(7) 0.0002(6) 0.0070(6) 0.0025(6)
C12 0.0199(7) 0.0201(7) 0.0156(6) -0.0029(5) 0.0054(5) 0.0026(5)
C13 0.0254(7) 0.0174(7) 0.0177(6) -0.0046(6) 0.0061(6) -0.0006(5)
C14 0.0200(7) 0.0242(7) 0.0201(7) -0.0060(6) 0.0028(6) 0.0006(6)
C15 0.0193(7) 0.0243(7) 0.0215(7) -0.0006(6) 0.0050(6) 0.0028(6)
C16 0.0233(7) 0.0184(7) 0.0218(7) -0.0027(6) 0.0043(6) 0.0007(6)
C17 0.0207(7) 0.0194(7) 0.0189(7) -0.0050(5) 0.0022(5) 0.0008(5)
C18 0.0223(8) 0.0345(9) 0.0378(10) 0.0030(7) 0.0018(7) -0.0023(8)
F1 0.0271(9) 0.0205(10) 0.185(4) 0.0023(7) -0.0055(13) 0.0056(12)
F2 0.0490(11) 0.0946(17) 0.0466(10) 0.0387(11) -0.0206(9) -0.0157(11)
F3 0.0326(8) 0.0920(15) 0.0832(15) 0.0202(9) 0.0317(10) 0.0298(14)
F1A 0.0271(9) 0.0205(10) 0.185(4) 0.0023(7) -0.0055(13) 0.0056(12)
F2A 0.0490(11) 0.0946(17) 0.0466(10) 0.0387(11) -0.0206(9) -0.0157(11)
F3A 0.0326(8) 0.0920(15) 0.0832(15) 0.0202(9) 0.0317(10) 0.0298(14)

loop_
_atom_type_symbol
_atom_type_description
_atom_type_scat_dispersion_real
_atom_type_scat_dispersion_imag
_atom_type_scat_source
C C 0.0033 0.0016 'International Tables Vol C Tables 4.2.6.8 and 6.1.1.4'
H H 0.0000 0.0000 'International Tables Vol C Tables 4.2.6.8 and 6.1.1.4'
Cl Cl 0.1484 0.1585 'International Tables Vol C Tables 4.2.6.8 and 6.1.1.4'
F F 0.0171 0.0103 'International Tables Vol C Tables 4.2.6.8 and 6.1.1.4'
O O 0.0106 0.0060 'International Tables Vol C Tables 4.2.6.8 and 6.1.1.4'

loop_
_geom_angle_atom_site_label_1
_geom_angle_atom_site_label_2
_geom_angle_atom_site_label_3
_geom_angle
C10 O1 C7 110.05(12)
C6 C1 C2 120.03(18)
C6 C1 H1 120.0
C2 C1 H1 120.0
C3 C2 C1 120.18(17)
C3 C2 H2 119.9
C1 C2 H2 119.9
C2 C3 C4 120.26(17)
C2 C3 H3 119.9
C4 C3 H3 119.9
C5 C4 C3 119.56(19)
C5 C4 H4 120.2
C3 C4 H4 120.2
C4 C5 C6 120.95(17)
C4 C5 H5 119.5
C6 C5 H5 119.5
C5 C6 C1 119.01(16)
C5 C6 C7 120.72(15)
C1 C6 C7 120.27(16)
O1 C7 C6 109.20(14)
O1 C7 C8 105.30(13)
C6 C7 C8 114.88(13)
O1 C7 H7 109.1
C6 C7 H7 109.1
C8 C7 H7 109.1
C7 C8 C9 102.70(12)
C7 C8 H8A 111.2
C9 C8 H8A 111.2
C7 C8 H8B 111.2
C9 C8 H8B 111.2
H8A C8 H8B 109.1
C10 C9 C8 100.68(13)
C10 C9 C11 113.48(13)
C8 C9 C11 111.26(13)
C10 C9 H9 110.4
C8 C9 H9 110.4
C11 C9 H9 110.4
O1 C10 C9 106.83(13)
O1 C10 H10A 110.4
C9 C10 H10A 110.4
O1 C10 H10B 110.4
C9 C10 H10B 110.4
H10A C10 H10B 108.6
C12 C11 C9 112.80(13)
C12 C11 H11A 109.0
C9 C11 H11A 109.0
C12 C11 H11B 109.0
C9 C11 H11B 109.0
H11A C11 H11B 107.8
C13 C12 C17 116.97(14)
C13 C12 C11 123.69(14)
C17 C12 C11 119.33(14)
C14 C13 C12 122.26(15)
C14 C13 Cl1 117.36(12)
C12 C13 Cl1 120.37(12)
C13 C14 C15 119.08(15)
C13 C14 H14 120.5
C15 C14 H14 120.5
C16 C15 C14 120.47(15)
C16 C15 C18 120.67(16)
C14 C15 C18 118.86(15)
C17 C16 C15 119.03(15)
C17 C16 H16 120.5
C15 C16 H16 120.5
C16 C17 C12 122.18(14)
C16 C17 H17 118.9
C12 C17 H17 118.9
F3 C18 F1 109.4(7)
F1A C18 F2A 110.6(2)
F1A C18 F3A 106.1(2)
F2A C18 F3A 100.9(2)
F3 C18 F2 105.1(7)
F1 C18 F2 97.8(8)
F3 C18 C15 121.0(5)
F1 C18 C15 113.5(5)
F1A C18 C15 114.43(17)
F2A C18 C15 112.70(17)
F3A C18 C15 111.15(17)
F2 C18 C15 107.0(3)

loop_
_geom_bond_atom_site_label_1
_geom_bond_atom_site_label_2
_geom_bond_distance
Cl1 C13 1.7410(16)
O1 C10 1.431(2)
O1 C7 1.441(2)
C1 C6 1.393(2)
C1 C2 1.403(3)
C1 H1 0.95
C2 C3 1.373(3)
C2 H2 0.95
C3 C4 1.391(3)
C3 H3 0.95
C4 C5 1.389(2)
C4 H4 0.95
C5 C6 1.390(2)
C5 H5 0.95
C6 C7 1.510(2)
C7 C8 1.531(2)
C7 H7 1.0
C8 C9 1.534(2)
C8 H8A 0.99
C8 H8B 0.99
C9 C10 1.521(2)
C9 C11 1.544(2)
C9 H9 1.0
C10 H10A 0.99
C10 H10B 0.99
C11 C12 1.510(2)
C11 H11A 0.99
C11 H11B 0.99
C12 C13 1.395(2)
C12 C17 1.397(2)
C13 C14 1.384(2)
C14 C15 1.391(2)
C14 H14 0.95
C15 C16 1.390(2)
C15 C18 1.495(2)
C16 C17 1.387(2)
C16 H16 0.95
C17 H17 0.95
C18 F3 1.134(10)
C18 F1 1.244(15)
C18 F1A 1.308(3)
C18 F2A 1.329(3)
C18 F3A 1.353(3)
C18 F2 1.435(11)

loop_
_geom_torsion_atom_site_label_1
_geom_torsion_atom_site_label_2
_geom_torsion_atom_site_label_3
_geom_torsion_atom_site_label_4
_geom_torsion
C6 C1 C2 C3 -0.7(3)
C1 C2 C3 C4 0.5(3)
C2 C3 C4 C5 0.3(3)
C3 C4 C5 C6 -0.9(3)
C4 C5 C6 C1 0.7(3)
C4 C5 C6 C7 180.00(15)
C2 C1 C6 C5 0.1(2)
C2 C1 C6 C7 -179.17(15)
C10 O1 C7 C6 -133.87(14)
C10 O1 C7 C8 -10.02(18)
C5 C6 C7 O1 55.70(19)
C1 C6 C7 O1 -125.00(16)
C5 C6 C7 C8 -62.3(2)
C1 C6 C7 C8 117.00(17)
O1 C7 C8 C9 29.94(17)
C6 C7 C8 C9 150.11(14)
C7 C8 C9 C10 -37.10(16)
C7 C8 C9 C11 83.46(16)
C7 O1 C10 C9 -14.43(18)
C8 C9 C10 O1 32.26(16)
C11 C9 C10 O1 -86.71(16)
C10 C9 C11 C12 -62.74(18)
C8 C9 C11 C12 -175.43(13)
C9 C11 C12 C13 101.39(17)
C9 C11 C12 C17 -77.46(18)
C17 C12 C13 C14 0.1(2)
C11 C12 C13 C14 -178.76(14)
C17 C12 C13 Cl1 -179.13(11)
C11 C12 C13 Cl1 2.0(2)
C12 C13 C14 C15 0.1(2)
Cl1 C13 C14 C15 179.36(12)
C13 C14 C15 C16 -0.1(2)
C13 C14 C15 C18 -179.92(15)
C14 C15 C16 C17 -0.1(2)
C18 C15 C16 C17 179.69(15)
C15 C16 C17 C12 0.4(2)
C13 C12 C17 C16 -0.3(2)
C11 C12 C17 C16 178.58(14)
C16 C15 C18 F3 153.5(7)
C14 C15 C18 F3 -26.7(7)
C16 C15 C18 F1 20.4(7)
C14 C15 C18 F1 -159.8(7)
C16 C15 C18 F1A -16.6(3)
C14 C15 C18 F1A 163.2(2)
C16 C15 C18 F2A -144.1(2)
C14 C15 C18 F2A 35.7(3)
C16 C15 C18 F3A 103.5(2)
C14 C15 C18 F3A -76.7(2)
C16 C15 C18 F2 -86.4(5)
C14 C15 C18 F2 93.4(5)
